data_1001771
loop_
_publ_author_name
'Gasperin, M'

_publ_section_title 'Structure cristalline de Rb Al Si3 O8'
_journal_coden_ASTM ACBCAR
_journal_name_full 'Acta Crystallographica B (24,1968-38,1982)'
_journal_page_first 854
_journal_page_last 855
_journal_paper_doi 10.1107/S0567740871003078
_journal_volume 27
_journal_year 1971
_chemical_compound_source
;
sanidine - artificial from gel at 873 K, 1 kbar, for 7 d
;
_chemical_formula_structural 'Rb (Al Si3 O8)'
_chemical_formula_sum 'Al O8 Rb Si3'
_chemical_name_common 'Rubidium feldspar'
_chemical_name_systematic 'Rubidium tecto-alumotrisilicate'
_space_group_IT_number 12
_symmetry_cell_setting monoclinic
_symmetry_Int_Tables_number 12
_symmetry_space_group_name_Hall '-C 2y'
_symmetry_space_group_name_H-M 'C 1 2/m 1'
_cell_angle_alpha 90
_cell_angle_beta 116.4
_cell_angle_gamma 90
_cell_formula_units_Z 4
_cell_length_a 8.82
_cell_length_b 12.992
_cell_length_c 7.161
_cell_volume 735.0
_refine_ls_R_factor_all 0.07
_cod_database_code 1001771

loop_
_symmetry_equiv_pos_as_xyz
x,y,z
x,-y,z
-x,-y,-z
-x,y,-z
1/2+x,1/2+y,z
1/2+x,1/2-y,z
1/2-x,1/2-y,-z
1/2-x,1/2+y,-z

loop_
_atom_site_label
_atom_site_type_symbol
_atom_site_symmetry_multiplicity
_atom_site_Wyckoff_symbol
_atom_site_fract_x
_atom_site_fract_y
_atom_site_fract_z
_atom_site_occupancy
_atom_site_attached_hydrogens
_atom_site_calc_flag
Rb1 Rb1+ 4 i 0.2958(2) 0. 0.1468(3) 1. 0 d
Al1 Al3+ 8 j 0.0104(3) 0.1904(2) 0.2227(4) 0.25 0 d
Al2 Al3+ 8 j 0.7227(3) 0.1195(2) 0.3440(4) 0.25 0 d
Si1 Si4+ 8 j 0.0104(3) 0.1904(2) 0.2227(4) 0.75 0 d
Si2 Si4+ 8 j 0.7227(3) 0.1195(2) 0.3440(4) 0.75 0 d
O1 O2- 4 g 0. 0.1525(9) 0. 1. 0 d
O2 O2- 4 i 0.664(1) 0. 0.283(2) 1. 0 d
O3 O2- 8 j 0.832(1) 0.1596(6) 0.226(1) 1. 0 d
O4 O2- 8 j 0.0464(9) 0.3145(6) 0.263(1) 1. 0 d
O5 O2- 8 j 0.1682(9) 0.1283(6) 0.403(1) 1. 0 d

loop_
_atom_type_symbol
_atom_type_oxidation_number
Rb1+ 1.000
Al3+ 3.000
Si4+ 4.000
O2- -2.000
